data_2104274
loop_
_publ_author_name
'Barker, Rosemary S.'
'Radosavljevic Evans, Ivana'

_publ_section_title
;
 Structural characterization of RE~10~W~22~O~81~ rare-earth tungstates
 (RE = Ce, Nd)
;
_journal_coeditor_code ZB5001
_journal_issue 6
_journal_name_full 'Acta Crystallographica Section B'
_journal_page_first 708
_journal_page_last 712
_journal_paper_doi 10.1107/S0108768108033430
_journal_volume 64
_journal_year 2008
_chemical_formula_moiety 'Ce10 O81 W22'
_chemical_formula_sum 'Ce10 O81 W22'
_chemical_formula_weight 6741.85
_space_group_IT_number 62
_symmetry_cell_setting orthorhombic
_symmetry_space_group_name_Hall '-P 2c 2ab'
_symmetry_space_group_name_H-M 'P b n m'
_atom_sites_solution_hydrogens geom
_atom_sites_solution_primary direct
_cell_angle_alpha 90
_cell_angle_beta 90
_cell_angle_gamma 90
_cell_formula_units_Z 2
_cell_length_a 3.8891(4)
_cell_length_b 36.080(4)
_cell_length_c 21.901(2)
_cell_measurement_reflns_used 0
_cell_measurement_temperature 120
_cell_measurement_theta_max 0
_cell_measurement_theta_min 0
_cell_volume 3073.1(5)
_computing_cell_refinement 'SAINT (Siemens ,1995)'
_computing_data_collection 'SMART (Siemens, 1993)'
_computing_data_reduction 'SAINT (Siemens ,1995)'
_computing_publication_material 'CRYSTALS (Betteridge et al., 2003)'
_computing_structure_refinement 'CRYSTALS (Betteridge et al., 2003)'
_computing_structure_solution 'SIR92 (Altomare et al., 1994)'
_diffrn_ambient_temperature 120
_diffrn_measured_fraction_theta_full 0.998
_diffrn_measured_fraction_theta_max 0.953
_diffrn_measurement_device 'Bruker SMART'
_diffrn_measurement_device_type Area
_diffrn_measurement_method \w
_diffrn_radiation_monochromator graphite
_diffrn_radiation_type 'Mo K\a'
_diffrn_radiation_wavelength 0.71073
_diffrn_reflns_av_R_equivalents 0.044
_diffrn_reflns_limit_h_max 5
_diffrn_reflns_limit_h_min -5
_diffrn_reflns_limit_k_max 49
_diffrn_reflns_limit_k_min -49
_diffrn_reflns_limit_l_max 28
_diffrn_reflns_limit_l_min -29
_diffrn_reflns_number 32374
_diffrn_reflns_theta_full 28.120
_diffrn_reflns_theta_max 29.600
_diffrn_reflns_theta_min 1.860
_exptl_absorpt_coefficient_mu 48.343
_exptl_absorpt_correction_T_max 1.00
_exptl_absorpt_correction_T_min 0.91
_exptl_absorpt_correction_type multi-scan
_exptl_absorpt_process_details 'SADABS (Siemens, 1996)'
_exptl_crystal_colour brown
_exptl_crystal_density_diffrn 7.285
_exptl_crystal_density_method 'not measured'
_exptl_crystal_description 'elongated prism'
_exptl_crystal_F_000 5712
_exptl_crystal_size_max 0.08
_exptl_crystal_size_mid 0.02
_exptl_crystal_size_min 0.02
_refine_diff_density_max 7.28
_refine_diff_density_min -7.55
_refine_ls_extinction_method None
_refine_ls_goodness_of_fit_ref 0.9107
_refine_ls_hydrogen_treatment none
_refine_ls_matrix_type full
_refine_ls_number_parameters 166
_refine_ls_number_reflns 2524
_refine_ls_number_restraints 0
_refine_ls_R_factor_all 0.0988
_refine_ls_shift/su_max 0.000658
_refine_ls_structure_factor_coef Fsqd
_refine_ls_weighting_details
;
 Chebychev polynomial, (Watkin, 1994, Prince, 1982)
 [weight] = 1.0/[A~0~*T~0~(x)+A~1~*T~1~(x) ... +A~n-1~]*T~n-1~(x)]
 where A~i~ are the Chebychev coefficients listed below and x= Fcalc/Fmax
 Method = Robust Weighting (Prince, 1982)
 W = [weight] * [1-(deltaF/6*sigmaF)^2^]^2^
 A~i~ are:
 5.48 8.03 4.81 1.83 0.648
;
_refine_ls_weighting_scheme calc
_refine_ls_wR_factor_all 0.1051
_refine_ls_wR_factor_ref 0.1013
_reflns_number_total 4244
_cod_data_source_file zb5001.cif
_cod_data_source_block I
_cod_depositor_comments
;
The following automatic conversions were performed:
'_symmetry_cell_setting' value 'Orthorhombic' changed to 'orthorhombic'
according to '/home/saulius/struct/CIF-dictionaries/cif_core.dic'
dictionary named 'cif_core.dic' version 2.4.1 from 2010-06-29.

Automatic conversion script
Id: cif_fix_enum 1527 2010-12-29 10:47:43Z saulius 

The following automatic conversions were performed:

'_symmetry_cell_setting' value 'Orthorhombic' changed to
'orthorhombic' according to
/home/saulius/struct/CIF-dictionaries/cif_core.dic dictionary named
'cif_core.dic' version 2.4.1 from 2010-06-29.

Automatic conversion script
Id: cif_fix_values 1715 2011-07-08 13:25:40Z adriana 
;
_cod_original_sg_symbol_Hall '-P 2c 2ab '
_cod_original_sg_symbol_H-M 'P b n m '
_cod_database_code 2104274

loop_
_symmetry_equiv_pos_as_xyz
x,y,z
-x,-y,-z
-x+1/2,y+1/2,z
x+1/2,-y+1/2,-z
x+1/2,-y+1/2,z+1/2
-x+1/2,y+1/2,-z+1/2
-x,-y,z+1/2
x,y,-z+1/2

loop_
_atom_site_type_symbol
_atom_site_label
_atom_site_fract_x
_atom_site_fract_y
_atom_site_fract_z
_atom_site_U_iso_or_equiv
_atom_site_adp_type
_atom_site_occupancy
W W1 0.0653(3) 0.35277(2) 0.33588(4) 0.0059 Uani 1.0000
W W2 0.4325(5) 0.55718(3) 0.2500 0.0060 Uani 1.0000
W W3 -0.0610(4) 0.27690(4) 0.2500 0.0065 Uani 1.0000
W W4 0.0647(3) 0.25248(3) 0.39511(4) 0.0067 Uani 1.0000
W W5 0.0661(3) 0.36527(2) 0.61692(4) 0.0058 Uani 1.0000
W W6 -0.4927(5) 0.44607(4) 0.47384(6) 0.0275 Uani 1.0000
W W7 -0.0455(7) 0.44219(4) 0.2500 0.0264 Uani 1.0000
Ce Ce8 -0.0128(4) 0.51857(4) 0.38391(11) 0.0269 Uani 1.0000
Ce Ce9 0.0125(6) 0.17459(6) 0.2500 0.0290 Uani 1.0000
Ce Ce10 -0.4859(5) 0.32947(6) 0.47894(14) 0.0381 Uani 1.0000
O O11 0.519(10) 0.3616(9) 0.6209(15) 0.056(9) Uiso 1.0000
O O12 0.014(6) 0.2109(6) 0.4317(11) 0.028(5) Uiso 1.0000
O O13 0.006(5) 0.2855(5) 0.4568(10) 0.019(4) Uiso 1.0000
O O14 0.509(10) 0.3493(9) 0.3345(16) 0.058(9) Uiso 1.0000
O O15 0.009(6) 0.3536(6) 0.4158(9) 0.021(4) Uiso 1.0000
O O16 -0.012(8) 0.4732(7) 0.3118(12) 0.041(7) Uiso 1.0000
O O17 -0.014(7) 0.3333(7) 0.2500 0.010(5) Uiso 1.0000
O O18 -0.030(9) 0.5512(8) 0.2500 0.022(7) Uiso 1.0000
O O19 -0.001(6) 0.3987(6) 0.3120(9) 0.019(4) Uiso 1.0000
O O20 0.010(7) 0.3471(6) 0.5406(11) 0.031(5) Uiso 1.0000
O O21 -0.507(7) 0.2770(7) 0.2500 0.008(5) Uiso 1.0000
O O22 0.006(5) 0.2971(5) 0.3347(9) 0.015(4) Uiso 1.0000
O O23 -0.492(7) 0.3980(6) 0.4680(10) 0.027(5) Uiso 1.0000
O O24 0.015(5) 0.4137(5) 0.6229(9) 0.014(4) Uiso 1.0000
O O25 0.487(6) 0.5346(6) 0.3218(10) 0.023(5) Uiso 1.0000
O O26 -0.489(11) 0.4656(11) 0.5472(19) 0.073(11) Uiso 1.0000
O O28 0.519(9) 0.2548(9) 0.3937(15) 0.052(8) Uiso 1.0000
O O29 0.016(6) 0.1050(6) 0.2500 0.003(4) Uiso 1.0000
O O30 -0.502(10) 0.4361(9) 0.2500 0.029(8) Uiso 1.0000
O O31 -0.003(5) 0.2346(4) 0.1915(8) 0.010(3) Uiso 1.0000
O O32 0.020(7) 0.3376(6) 0.6859(10) 0.025(5) Uiso 1.0000
O O33 -0.507(13) 0.4705(12) 0.408(2) 0.082(12) Uiso 1.0000
O O40 0.007(16) 0.4556(15) 0.475(3) 0.082(17) Uiso 0.7500

loop_
_atom_site_aniso_label
_atom_site_aniso_U_11
_atom_site_aniso_U_22
_atom_site_aniso_U_33
_atom_site_aniso_U_12
_atom_site_aniso_U_13
_atom_site_aniso_U_23
W1 0.0043(4) 0.0066(4) 0.0066(4) -0.0005(4) -0.0011(4) 0.0006(3)
W2 0.0067(6) 0.0047(5) 0.0067(6) 0.0011(6) 0.0000 0.0000
W3 0.0052(6) 0.0051(5) 0.0094(6) -0.0003(5) 0.0000 0.0000
W4 0.0043(4) 0.0078(4) 0.0079(4) -0.0006(4) -0.0020(4) 0.0021(3)
W5 0.0045(4) 0.0072(4) 0.0058(4) 0.0002(4) -0.0006(4) 0.0002(3)
W6 0.0495(11) 0.0195(5) 0.0133(5) 0.0016(6) -0.0039(6) 0.0041(4)
W7 0.0492(13) 0.0060(6) 0.0240(8) -0.0005(8) 0.0000 0.0000
Ce8 0.0087(8) 0.0084(6) 0.0636(14) -0.0001(5) 0.0022(8) 0.0000(7)
Ce9 0.0003(12) 0.0060(9) 0.081(2) -0.0001(7) 0.0000 0.0000
Ce10 0.0030(9) 0.0235(8) 0.0879(18) -0.0019(6) -0.0050(9) 0.0368(10)

loop_
_atom_type_symbol
_atom_type_scat_dispersion_real
_atom_type_scat_dispersion_imag
_atom_type_scat_source
O 0.0106 0.0060 'International Tables Vol C 4.2.6.8 and 6.1.1.4'
Ce -0.2486 2.6331 'International Tables Vol C 4.2.6.8 and 6.1.1.4'
W -0.8490 6.8722 'International Tables Vol C 4.2.6.8 and 6.1.1.4'

loop_
_geom_angle_atom_site_label_1
_geom_angle_atom_site_label_2
_geom_angle_atom_site_label_3
_geom_angle_site_symmetry_1
_geom_angle_site_symmetry_3
_geom_angle
_geom_angle_publ_flag
O14 W1 W3 1_455 . 78.4(9) yes
O14 W1 O14 1_455 . 172.(2) yes
W3 W1 O14 . . 94.4(11) yes
O14 W1 O15 1_455 . 83.7(12) yes
W3 W1 O15 . . 123.5(7) yes
O14 W1 O15 . . 98.2(13) yes
O14 W1 O17 1_455 . 79.3(12) yes
W3 W1 O17 . . 34.7(6) yes
O14 W1 O17 . . 96.4(14) yes
O15 W1 O17 . . 154.9(10) yes
O14 W1 O19 1_455 . 84.5(11) yes
W3 W1 O19 . . 125.5(7) yes
O14 W1 O19 . . 102.2(13) yes
O15 W1 O19 . . 105.1(9) yes
O17 W1 O19 . . 91.6(9) yes
O14 W1 O22 1_455 . 80.1(11) yes
W3 W1 O22 . . 33.5(6) yes
O14 W1 O22 . . 92.4(12) yes
O15 W1 O22 . . 90.9(9) yes
O17 W1 O22 . . 68.1(8) yes
O19 W1 O22 . . 156.4(9) yes
O18 W2 Ce8 1_655 8_555 115.4(4) yes
O18 W2 O25 1_655 8_555 80.4(8) yes
Ce8 W2 O25 8_555 8_555 35.0(8) yes
O18 W2 O29 1_655 3_555 89.3(11) yes
Ce8 W2 O29 8_555 3_555 115.5(4) yes
O25 W2 O29 8_555 3_555 116.1(7) yes
O18 W2 Ce8 1_655 8_655 54.0(3) yes
Ce8 W2 Ce8 8_555 8_655 61.68(4) yes
O25 W2 Ce8 8_555 8_655 26.8(8) yes
O29 W2 Ce8 3_555 8_655 106.9(5) yes
O18 W2 Ce8 1_655 1_655 54.0(3) yes
Ce8 W2 Ce8 8_555 1_655 136.46(6) yes
O25 W2 Ce8 8_555 1_655 115.7(7) yes
O29 W2 Ce8 3_555 1_655 106.9(5) yes
Ce8 W2 Ce8 8_655 1_655 97.59(7) yes
O18 W2 Ce8 1_655 . 115.4(4) yes
Ce8 W2 Ce8 8_555 . 105.69(7) yes
O25 W2 Ce8 8_555 . 125.9(7) yes
O29 W2 Ce8 3_555 . 115.5(4) yes
Ce8 W2 Ce8 8_655 . 136.46(6) yes
O18 W2 O18 1_655 . 167.2(18) yes
Ce8 W2 O18 8_555 . 59.2(4) yes
O25 W2 O18 8_555 . 93.7(9) yes
O29 W2 O18 3_555 . 103.5(12) yes
Ce8 W2 O18 8_655 . 120.4(5) yes
O18 W2 O25 1_655 . 80.4(8) yes
Ce8 W2 O25 8_555 . 125.9(7) yes
O25 W2 O25 8_555 . 123.7(14) yes
O29 W2 O25 3_555 . 116.1(7) yes
Ce8 W2 O25 8_655 . 115.7(7) yes
Ce8 W2 Ce8 1_655 . 61.68(4) yes
Ce8 W2 O18 1_655 . 120.4(5) yes
Ce8 W2 O18 . . 59.2(4) yes
Ce8 W2 O25 1_655 . 26.8(8) yes
Ce8 W2 O25 . . 35.0(8) yes
O18 W2 O25 . . 93.7(9) yes
O21 W3 O22 8_655 8_555 82.5(6) yes
O21 W3 O31 8_655 8_555 83.7(7) yes
O22 W3 O31 8_555 8_555 148.3(7) yes
O21 W3 W1 8_655 . 81.5(5) yes
O22 W3 W1 8_555 . 101.7(5) yes
O31 W3 W1 8_555 . 104.2(5) yes
O21 W3 W1 8_655 8_555 81.5(5) yes
O22 W3 W1 8_555 8_555 33.8(5) yes
O31 W3 W1 8_555 8_555 164.2(5) yes
W1 W3 W1 . 8_555 68.15(4) yes
O21 W3 O17 8_655 . 84.8(10) yes
O22 W3 O17 8_555 . 68.2(5) yes
O31 W3 O17 8_555 . 138.4(5) yes
W1 W3 O17 . . 34.41(10) yes
W1 W3 O17 8_555 . 34.41(10) yes
O21 W3 O21 8_655 . 179.8(14) yes
O22 W3 O21 8_555 . 97.4(6) yes
O31 W3 O21 8_555 . 96.5(8) yes
W1 W3 O21 . . 98.3(7) yes
W1 W3 O21 8_555 . 98.3(7) yes
O21 W3 O22 8_655 . 82.5(6) yes
O22 W3 O22 8_555 . 134.8(10) yes
O31 W3 O22 8_555 . 70.8(7) yes
W1 W3 O22 . . 33.8(5) yes
W1 W3 O22 8_555 . 101.7(5) yes
O21 W3 O31 8_655 . 83.7(7) yes
O22 W3 O31 8_555 . 70.8(7) yes
O31 W3 O31 8_555 . 79.5(10) yes
W1 W3 O31 . . 164.2(5) yes
W1 W3 O31 8_555 . 104.2(5) yes
O17 W3 O21 . . 95.0(11) yes
O17 W3 O22 . . 68.2(5) yes
O21 W3 O22 . . 97.4(6) yes
O17 W3 O31 . . 138.4(5) yes
O21 W3 O31 . . 96.5(8) yes
O22 W3 O31 . . 148.3(7) yes
O28 W4 O31 1_455 8_555 82.5(10) yes
O28 W4 Ce10 1_455 1_655 116.2(9) yes
O31 W4 Ce10 8_555 1_655 139.0(5) yes
O28 W4 Ce10 1_455 4_556 89.5(9) yes
O31 W4 Ce10 8_555 4_556 113.6(5) yes
Ce10 W4 Ce10 1_655 4_556 103.26(4) yes
O28 W4 Ce10 1_455 . 55.8(9) yes
O31 W4 Ce10 8_555 . 126.0(5) yes
Ce10 W4 Ce10 1_655 . 60.44(5) yes
Ce10 W4 Ce10 4_556 . 99.80(4) yes
O28 W4 O12 1_455 . 85.8(12) yes
O31 W4 O12 8_555 . 98.4(9) yes
Ce10 W4 O12 1_655 . 118.1(8) yes
Ce10 W4 O12 4_556 . 15.3(8) yes
Ce10 W4 O12 . . 109.6(8) yes
O28 W4 O13 1_455 . 81.9(11) yes
O31 W4 O13 8_555 . 153.0(8) yes
Ce10 W4 O13 1_655 . 37.8(7) yes
Ce10 W4 O13 4_556 . 88.1(6) yes
Ce10 W4 O13 . . 29.2(7) yes
O28 W4 O22 1_455 . 81.4(10) yes
O31 W4 O22 8_555 . 68.8(7) yes
Ce10 W4 O22 1_655 . 78.0(5) yes
Ce10 W4 O22 4_556 . 170.3(6) yes
Ce10 W4 O22 . . 72.3(5) yes
O28 W4 O28 1_455 . 174.6(19) yes
O31 W4 O28 8_555 . 97.5(12) yes
Ce10 W4 O28 1_655 . 60.6(10) yes
Ce10 W4 O28 4_556 . 95.5(10) yes
Ce10 W4 O28 . . 121.0(10) yes
O12 W4 O13 . . 102.3(10) yes
O12 W4 O22 . . 162.9(10) yes
O13 W4 O22 . . 87.3(8) yes
O12 W4 O28 . . 99.5(13) yes
O13 W4 O28 . . 96.1(12) yes
O22 W4 O28 . . 93.5(12) yes
O11 W5 Ce9 1_455 5_555 114.4(9) yes
O11 W5 Ce9 1_455 5_455 52.8(9) yes
Ce9 W5 Ce9 5_555 5_455 61.63(2) yes
O11 W5 O11 1_455 . 170.6(19) yes
Ce9 W5 O11 5_555 . 57.5(11) yes
Ce9 W5 O11 5_455 . 119.0(11) yes
O11 W5 O20 1_455 . 84.0(12) yes
Ce9 W5 O20 5_555 . 130.3(8) yes
Ce9 W5 O20 5_455 . 119.4(8) yes
O11 W5 O20 . . 98.0(13) yes
O11 W5 O24 1_455 . 86.9(11) yes
Ce9 W5 O24 5_555 . 112.4(6) yes
Ce9 W5 O24 5_455 . 104.3(6) yes
O11 W5 O24 . . 100.5(12) yes
O20 W5 O24 . . 114.4(10) yes
O11 W5 O32 1_455 . 80.4(12) yes
Ce9 W5 O32 5_555 . 34.5(8) yes
Ce9 W5 O32 5_455 . 28.6(8) yes
O11 W5 O32 . . 90.9(13) yes
O20 W5 O32 . . 123.8(10) yes
O24 W5 O32 . . 118.1(9) yes
O40 W6 Ce8 1_455 1_455 50.9(16) yes
O40 W6 Ce8 1_455 . 111.8(16) yes
Ce8 W6 Ce8 1_455 . 61.39(4) yes
O40 W6 O23 1_455 . 100.1(18) yes
Ce8 W6 O23 1_455 . 129.9(8) yes
Ce8 W6 O23 . . 130.7(8) yes
O40 W6 O26 1_455 . 86(2) yes
Ce8 W6 O26 1_455 . 101.6(13) yes
Ce8 W6 O26 . . 101.3(13) yes
O23 W6 O26 . . 117.8(15) yes
O40 W6 O33 1_455 . 83(2) yes
Ce8 W6 O33 1_455 . 36.1(16) yes
Ce8 W6 O33 . . 37.8(16) yes
O23 W6 O33 . . 117.1(16) yes
O26 W6 O33 . . 125.0(19) yes
O40 W6 O40 1_455 . 160(3) yes
Ce8 W6 O40 1_455 . 113.8(16) yes
Ce8 W6 O40 . . 52.9(16) yes
O23 W6 O40 . . 99.8(18) yes
O26 W6 O40 . . 85(2) yes
O33 W6 O40 . . 87(2) yes
O30 W7 O19 1_655 8_555 80.8(9) yes
O30 W7 O16 1_655 8_555 89.6(12) yes
O19 W7 O16 8_555 8_555 88.4(11) yes
O30 W7 Ce8 1_655 8_555 92.3(6) yes
O19 W7 Ce8 8_555 8_555 92.2(6) yes
O16 W7 Ce8 8_555 8_555 4.3(9) yes
O30 W7 Ce8 1_655 . 92.3(6) yes
O19 W7 Ce8 8_555 . 171.2(6) yes
O16 W7 Ce8 8_555 . 97.0(9) yes
Ce8 W7 Ce8 8_555 . 93.50(7) yes
O30 W7 O16 1_655 . 89.6(12) yes
O19 W7 O16 8_555 . 167.0(11) yes
O16 W7 O16 8_555 . 100.4(18) yes
Ce8 W7 O16 8_555 . 97.0(9) yes
Ce8 W7 O16 . . 4.3(9) yes
O30 W7 O19 1_655 . 80.8(9) yes
O19 W7 O19 8_555 . 81.5(11) yes
O16 W7 O19 8_555 . 167.0(11) yes
Ce8 W7 O19 8_555 . 171.2(6) yes
Ce8 W7 O19 . . 92.2(6) yes
O30 W7 O30 1_655 . 167.0(19) yes
O19 W7 O30 8_555 . 89.4(10) yes
O16 W7 O30 8_555 . 98.7(12) yes
Ce8 W7 O30 8_555 . 96.6(7) yes
Ce8 W7 O30 . . 96.6(7) yes
O16 W7 O19 . . 88.4(11) yes
O16 W7 O30 . . 98.7(12) yes
O19 W7 O30 . . 89.4(10) yes
O33 Ce8 O26 1_655 2_566 57.5(13) yes
O33 Ce8 O26 1_655 2_466 126.5(13) yes
O26 Ce8 O26 2_566 2_466 100.6(14) yes
O33 Ce8 O24 1_655 2_566 131.5(11) yes
O26 Ce8 O24 2_566 2_566 79.3(10) yes
O26 Ce8 O24 2_466 2_566 78.9(10) yes
O33 Ce8 O25 1_655 1_455 148.0(11) yes
O26 Ce8 O25 2_566 1_455 153.1(10) yes
O26 Ce8 O25 2_466 1_455 70.6(11) yes
O24 Ce8 O25 2_566 1_455 74.2(7) yes
O33 Ce8 W2 1_655 . 93.2(10) yes
O26 Ce8 W2 2_566 . 91.5(9) yes
O26 Ce8 W2 2_466 . 138.8(9) yes
O24 Ce8 W2 2_566 . 64.9(5) yes
O25 Ce8 W2 1_455 . 80.9(5) yes
O33 Ce8 W6 1_655 . 79.1(10) yes
O26 Ce8 W6 2_566 . 103.1(9) yes
O26 Ce8 W6 2_466 . 57.6(9) yes
O24 Ce8 W6 2_566 . 136.3(5) yes
O25 Ce8 W6 1_455 . 93.5(5) yes
O33 Ce8 W6 1_655 1_655 21.9(10) yes
O26 Ce8 W6 2_566 1_655 56.2(9) yes
O26 Ce8 W6 2_466 1_655 104.6(9) yes
O24 Ce8 W6 2_566 1_655 135.4(5) yes
O25 Ce8 W6 1_455 1_655 149.8(5) yes
O33 Ce8 W2 1_655 8_455 141.8(9) yes
O26 Ce8 W2 2_566 8_455 142.6(9) yes
O26 Ce8 W2 2_466 8_455 86.8(9) yes
O24 Ce8 W2 2_566 8_455 66.1(5) yes
O25 Ce8 W2 1_455 8_455 19.2(5) yes
O33 Ce8 W7 1_655 . 73.8(9) yes
O26 Ce8 W7 2_566 . 127.8(9) yes
O26 Ce8 W7 2_466 . 124.5(9) yes
O24 Ce8 W7 2_566 . 129.7(5) yes
O25 Ce8 W7 1_455 . 74.4(5) yes
O33 Ce8 O16 1_655 . 70.6(12) yes
O26 Ce8 O16 2_566 . 125.2(12) yes
O26 Ce8 O16 2_466 . 125.4(12) yes
O24 Ce8 O16 2_566 . 132.5(8) yes
O25 Ce8 O16 1_455 . 77.5(9) yes
O33 Ce8 O18 1_655 . 116.0(11) yes
O26 Ce8 O18 2_566 . 119.0(11) yes
O26 Ce8 O18 2_466 . 117.1(11) yes
O24 Ce8 O18 2_566 . 64.7(7) yes
O25 Ce8 O18 1_455 . 51.6(8) yes
O33 Ce8 O25 1_655 . 71.1(11) yes
O26 Ce8 O25 2_566 . 70.4(10) yes
O26 Ce8 O25 2_466 . 153.1(10) yes
O24 Ce8 O25 2_566 . 74.5(7) yes
O25 Ce8 O25 1_455 . 105.6(8) yes
O33 Ce8 O33 1_655 . 94.1(14) yes
O26 Ce8 O33 2_566 . 126.3(13) yes
O26 Ce8 O33 2_466 . 58.1(13) yes
O24 Ce8 O33 2_566 . 131.6(11) yes
O25 Ce8 O33 1_455 . 71.7(11) yes
O33 Ce8 O40 1_655 . 50.5(15) yes
O26 Ce8 O40 2_566 . 76.0(15) yes
O26 Ce8 O40 2_466 . 78.3(15) yes
O24 Ce8 O40 2_566 . 142.3(12) yes
O25 Ce8 O40 1_455 . 124.4(13) yes
W2 Ce8 W6 . . 155.82(7) yes
W2 Ce8 W6 . 1_655 114.69(6) yes
W6 Ce8 W6 . 1_655 61.39(4) yes
W2 Ce8 W2 . 8_455 61.68(4) yes
W6 Ce8 W2 . 8_455 111.54(5) yes
W6 Ce8 W2 1_655 8_455 156.74(6) yes
W2 Ce8 W7 . . 72.15(5) yes
W6 Ce8 W7 . . 83.68(4) yes
W6 Ce8 W7 1_655 . 85.65(5) yes
W2 Ce8 W7 8_455 . 71.28(5) yes
W2 Ce8 O16 . . 73.7(7) yes
W6 Ce8 O16 . . 82.2(7) yes
W6 Ce8 O16 1_655 . 82.3(7) yes
W2 Ce8 O16 8_455 . 74.6(7) yes
W7 Ce8 O16 . . 3.4(7) yes
W2 Ce8 O18 . . 29.5(6) yes
W6 Ce8 O18 . . 137.1(6) yes
W6 Ce8 O18 1_655 . 137.6(6) yes
W2 Ce8 O18 8_455 . 32.6(6) yes
W7 Ce8 O18 . . 65.0(5) yes
W2 Ce8 O25 . . 24.8(5) yes
W6 Ce8 O25 . . 148.1(5) yes
W6 Ce8 O25 1_655 . 91.5(5) yes
W2 Ce8 O25 8_455 . 86.4(5) yes
W7 Ce8 O25 . . 77.4(5) yes
W2 Ce8 O33 . . 138.5(9) yes
W6 Ce8 O33 . . 23.2(10) yes
W6 Ce8 O33 1_655 . 80.5(10) yes
W2 Ce8 O33 8_455 . 88.9(10) yes
W7 Ce8 O33 . . 70.8(9) yes
W2 Ce8 O40 . . 142.8(12) yes
W6 Ce8 O40 . . 31.4(12) yes
W6 Ce8 O40 1_655 . 30.5(12) yes
W2 Ce8 O40 8_455 . 141.1(12) yes
W7 Ce8 O40 . . 88.0(11) yes
O16 Ce8 O18 . . 67.9(9) yes
O16 Ce8 O25 . . 77.5(9) yes
O18 Ce8 O25 . . 54.0(8) yes
O16 Ce8 O33 . . 70.5(12) yes
O18 Ce8 O33 . . 114.4(11) yes
O25 Ce8 O33 . . 147.7(11) yes
O16 Ce8 O40 . . 85.1(13) yes
O18 Ce8 O40 . . 153.0(12) yes
O25 Ce8 O40 . . 121.6(13) yes
O33 Ce8 O40 . . 52.7(15) yes
O31 Ce9 O32 8_555 5_554 117.6(7) yes
O31 Ce9 O32 8_555 4_556 83.3(6) yes
O32 Ce9 O32 5_554 4_556 69.6(11) yes
O31 Ce9 O32 8_555 5_454 115.7(7) yes
O32 Ce9 O32 5_554 5_454 105.7(8) yes
O32 Ce9 O32 4_556 5_454 159.2(10) yes
O31 Ce9 O32 8_555 4_456 80.9(6) yes
O32 Ce9 O32 5_554 4_456 159.2(10) yes
O32 Ce9 O32 4_556 4_456 105.7(8) yes
O32 Ce9 O32 5_454 4_456 71.1(11) yes
O31 Ce9 W5 8_555 5_454 136.6(4) yes
O32 Ce9 W5 5_554 5_454 81.7(5) yes
O32 Ce9 W5 4_556 5_454 139.4(5) yes
O32 Ce9 W5 5_454 5_454 25.2(5) yes
O32 Ce9 W5 4_456 5_454 90.9(5) yes
O31 Ce9 W5 8_555 4_456 85.5(4) yes
O32 Ce9 W5 5_554 4_456 139.4(5) yes
O32 Ce9 W5 4_556 4_456 81.7(5) yes
O32 Ce9 W5 5_454 4_456 90.9(5) yes
O32 Ce9 W5 4_456 4_456 25.2(5) yes
O31 Ce9 O11 8_555 5_454 145.4(7) yes
O32 Ce9 O11 5_554 5_454 53.2(9) yes
O32 Ce9 O11 4_556 5_454 115.9(9) yes
O32 Ce9 O11 5_454 5_454 53.3(9) yes
O32 Ce9 O11 4_456 5_454 117.2(9) yes
O31 Ce9 O11 8_555 4_456 84.2(7) yes
O32 Ce9 O11 5_554 4_456 115.9(9) yes
O32 Ce9 O11 4_556 4_456 53.2(9) yes
O32 Ce9 O11 5_454 4_456 117.2(9) yes
O32 Ce9 O11 4_456 4_456 53.3(9) yes
O31 Ce9 W5 8_555 5_554 135.4(4) yes
O32 Ce9 W5 5_554 5_554 20.7(5) yes
O32 Ce9 W5 4_556 5_554 85.3(5) yes
O32 Ce9 W5 5_454 5_554 86.3(6) yes
O32 Ce9 W5 4_456 5_554 143.7(5) yes
O31 Ce9 W5 8_555 4_556 87.1(4) yes
O32 Ce9 W5 5_554 4_556 85.3(5) yes
O32 Ce9 W5 4_556 4_556 20.7(5) yes
O32 Ce9 W5 5_454 4_556 143.7(5) yes
O32 Ce9 W5 4_456 4_556 86.3(6) yes
O31 Ce9 O29 8_555 . 149.4(4) yes
O32 Ce9 O29 5_554 . 79.5(7) yes
O32 Ce9 O29 4_556 . 79.5(7) yes
O32 Ce9 O29 5_454 . 79.7(7) yes
O32 Ce9 O29 4_456 . 79.7(7) yes
O31 Ce9 O31 8_555 . 61.2(8) yes
O32 Ce9 O31 5_554 . 83.3(6) yes
O32 Ce9 O31 4_556 . 117.6(7) yes
O32 Ce9 O31 5_454 . 80.9(6) yes
O32 Ce9 O31 4_456 . 115.7(7) yes
W5 Ce9 W5 5_454 4_456 104.56(6) yes
W5 Ce9 O11 5_454 5_454 28.6(7) yes
W5 Ce9 O11 4_456 5_454 123.9(6) yes
W5 Ce9 O11 5_454 4_456 123.9(6) yes
W5 Ce9 O11 4_456 4_456 28.6(7) yes
O11 Ce9 O11 5_454 4_456 130.4(12) yes
W5 Ce9 W5 5_454 5_554 61.63(2) yes
W5 Ce9 W5 4_456 5_554 135.04(7) yes
O11 Ce9 W5 5_454 5_554 33.1(7) yes
O11 Ce9 W5 4_456 5_554 121.3(6) yes
W5 Ce9 W5 5_454 4_556 135.04(7) yes
W5 Ce9 W5 4_456 4_556 61.63(2) yes
O11 Ce9 W5 5_454 4_556 121.3(6) yes
O11 Ce9 W5 4_456 4_556 33.1(7) yes
W5 Ce9 W5 5_554 4_556 96.77(6) yes
W5 Ce9 O29 5_454 . 67.2(3) yes
W5 Ce9 O29 4_456 . 67.2(3) yes
O11 Ce9 O29 5_454 . 65.2(6) yes
O11 Ce9 O29 4_456 . 65.2(6) yes
W5 Ce9 O29 5_554 . 68.2(3) yes
W5 Ce9 O31 5_454 . 85.5(4) yes
W5 Ce9 O31 4_456 . 136.6(4) yes
O11 Ce9 O31 5_454 . 84.2(7) yes
O11 Ce9 O31 4_456 . 145.4(7) yes
W5 Ce9 O31 5_554 . 87.1(4) yes
W5 Ce9 O29 4_556 . 68.2(3) yes
W5 Ce9 O31 4_556 . 135.4(4) yes
O29 Ce9 O31 . . 149.4(4) yes
O13 Ce10 O15 1_455 1_455 61.2(7) yes
O13 Ce10 O20 1_455 1_455 69.7(7) yes
O15 Ce10 O20 1_455 1_455 66.2(7) yes
O13 Ce10 O12 1_455 4_456 77.5(7) yes
O15 Ce10 O12 1_455 4_456 129.6(7) yes
O20 Ce10 O12 1_455 4_456 73.5(8) yes
O13 Ce10 W4 1_455 1_455 25.6(5) yes
O15 Ce10 W4 1_455 1_455 68.3(5) yes
O20 Ce10 W4 1_455 1_455 95.1(6) yes
O12 Ce10 W4 4_456 1_455 87.1(5) yes
O13 Ce10 W4 1_455 . 84.0(5) yes
O15 Ce10 W4 1_455 . 113.8(5) yes
O20 Ce10 W4 1_455 . 150.0(6) yes
O12 Ce10 W4 4_456 . 87.3(5) yes
W4 Ce10 W4 1_455 . 60.44(5) yes
O13 Ce10 W4 1_455 4_456 73.5(5) yes
O15 Ce10 W4 1_455 4_456 130.9(5) yes
O20 Ce10 W4 1_455 4_456 81.6(5) yes
O12 Ce10 W4 4_456 4_456 10.7(5) yes
W4 Ce10 W4 1_455 4_456 79.38(4) yes
O13 Ce10 O13 1_455 . 99.1(7) yes
O15 Ce10 O13 1_455 . 133.7(7) yes
O20 Ce10 O13 1_455 . 150.3(7) yes
O12 Ce10 O13 4_456 . 77.3(7) yes
W4 Ce10 O13 1_455 . 78.2(5) yes
O13 Ce10 O15 1_455 . 133.8(7) yes
O15 Ce10 O15 1_455 . 99.9(7) yes
O20 Ce10 O15 1_455 . 144.8(7) yes
O12 Ce10 O15 4_456 . 130.2(7) yes
W4 Ce10 O15 1_455 . 110.0(5) yes
O13 Ce10 O20 1_455 . 150.5(7) yes
O15 Ce10 O20 1_455 . 144.9(7) yes
O20 Ce10 O20 1_455 . 104.9(9) yes
O12 Ce10 O20 4_456 . 73.3(8) yes
W4 Ce10 O20 1_455 . 146.2(6) yes
O13 Ce10 O23 1_455 . 126.0(7) yes
O15 Ce10 O23 1_455 . 66.6(7) yes
O20 Ce10 O23 1_455 . 77.8(8) yes
O12 Ce10 O23 4_456 . 132.2(8) yes
W4 Ce10 O23 1_455 . 133.2(6) yes
W4 Ce10 W4 . 4_456 77.13(4) yes
W4 Ce10 O13 . . 20.5(5) yes
W4 Ce10 O13 4_456 . 68.7(5) yes
W4 Ce10 O15 . . 64.9(5) yes
W4 Ce10 O15 4_456 . 126.0(5) yes
O13 Ce10 O15 . . 62.2(7) yes
W4 Ce10 O20 . . 90.7(6) yes
W4 Ce10 O20 4_456 . 77.0(6) yes
O13 Ce10 O20 . . 70.9(7) yes
O15 Ce10 O20 . . 67.1(7) yes
W4 Ce10 O23 . . 131.2(6) yes
W4 Ce10 O23 4_456 . 142.5(5) yes
O13 Ce10 O23 . . 127.7(7) yes
O15 Ce10 O23 . . 67.1(7) yes
O20 Ce10 O23 . . 78.5(8) yes
W5 O11 Ce9 1_655 5_555 94.1(12) yes
W5 O11 W5 1_655 . 170.6(19) yes
Ce9 O11 W5 5_555 . 93.9(13) yes
Ce10 O12 W4 4_556 . 154.0(13) yes
Ce10 O13 Ce10 1_655 . 99.1(7) yes
Ce10 O13 W4 1_655 . 116.6(10) yes
Ce10 O13 W4 . . 130.4(10) yes
W1 O14 W1 1_655 . 172.(2) yes
Ce10 O15 Ce10 1_655 . 99.9(7) yes
Ce10 O15 W1 1_655 . 115.9(10) yes
Ce10 O15 W1 . . 129.2(11) yes
Ce8 O16 W7 . . 172.3(16) yes
W3 O17 W1 . 8_555 110.9(6) yes
W3 O17 W1 . . 110.9(6) yes
W1 O17 W1 8_555 . 135.7(13) yes
W2 O18 W2 1_455 . 167.2(18) yes
W2 O18 Ce8 1_455 . 93.4(7) yes
W2 O18 Ce8 . . 91.4(8) yes
W2 O18 Ce8 1_455 8_555 93.4(7) yes
W2 O18 Ce8 . 8_555 91.4(8) yes
Ce8 O18 Ce8 . 8_555 136.3(10) yes
W7 O19 W1 . . 156.5(12) yes
Ce10 O20 Ce10 1_655 . 104.9(9) yes
Ce10 O20 W5 1_655 . 120.3(12) yes
Ce10 O20 W5 . . 134.6(13) yes
W3 O21 W3 1_455 . 179.8(14) yes
W4 O22 W1 . . 137.9(10) yes
W4 O22 W3 . . 108.6(8) yes
W1 O22 W3 . . 112.7(9) yes
Ce10 O23 W6 . . 170.3(13) yes
Ce8 O24 W5 2_566 . 170.0(11) yes
Ce8 O25 Ce8 . 1_655 105.6(8) yes
Ce8 O25 W2 . . 120.2(11) yes
Ce8 O25 W2 1_655 . 134.0(12) yes
Ce8 O26 Ce8 2_566 2_466 100.6(14) yes
Ce8 O26 W6 2_566 . 130(2) yes
Ce8 O26 W6 2_466 . 129(2) yes
W4 O28 W4 1_655 . 174.6(19) yes
Ce9 O29 W2 . 3_545 173.6(13) yes
W7 O30 W7 1_455 . 167.0(19) yes
Ce9 O31 W4 . 8_555 138.5(8) yes
Ce9 O31 W3 . . 109.4(7) yes
W4 O31 W3 8_555 . 111.9(8) yes
Ce9 O32 Ce9 5_455 4_556 105.7(8) yes
Ce9 O32 W5 5_455 . 130.6(12) yes
Ce9 O32 W5 4_556 . 120.3(12) yes
Ce8 O33 Ce8 1_455 . 94.1(14) yes
Ce8 O33 W6 1_455 . 122(2) yes
Ce8 O33 W6 . . 119(2) yes
W6 O40 W6 . 1_655 160(3) yes
W6 O40 Ce8 . . 96(2) yes
W6 O40 Ce8 1_655 . 99(2) yes

loop_
_geom_bond_atom_site_label_1
_geom_bond_atom_site_label_2
_geom_bond_site_symmetry_2
_geom_bond_distance
_geom_bond_publ_flag
W1 O14 1_455 2.17(4) yes
W1 W3 . 3.3573(14) yes
W1 O14 . 1.73(4) yes
W1 O15 . 1.76(2) yes
W1 O17 . 2.031(9) yes
W1 O19 . 1.76(2) yes
W1 O22 . 2.023(18) yes
W2 O18 1_655 2.10(4) yes
W2 Ce8 8_555 3.680(2) yes
W2 O25 8_555 1.78(2) yes
W2 O29 3_555 1.74(2) yes
W2 Ce8 8_655 3.898(2) yes
W2 Ce8 1_655 3.898(2) yes
W2 Ce8 . 3.680(2) yes
W2 O18 . 1.81(4) yes
W2 O25 . 1.78(2) yes
W3 O21 8_655 2.15(3) yes
W3 O22 8_555 2.009(19) yes
W3 O31 8_555 2.005(17) yes
W3 O17 . 2.04(2) yes
W3 O21 . 1.73(3) yes
W3 O22 . 2.009(19) yes
W3 O31 . 2.005(17) yes
W4 O28 1_455 2.12(4) yes
W4 O31 8_555 2.020(18) yes
W4 Ce10 1_655 3.760(3) yes
W4 Ce10 4_556 4.049(2) yes
W4 Ce10 . 3.959(3) yes
W4 O12 . 1.71(2) yes
W4 O13 . 1.82(2) yes
W4 O22 . 2.095(18) yes
W4 O28 . 1.77(4) yes
W5 O11 1_455 2.13(4) yes
W5 Ce9 5_555 3.6848(17) yes
W5 Ce9 5_455 3.8986(18) yes
W5 O11 . 1.77(4) yes
W5 O20 . 1.81(2) yes
W5 O24 . 1.762(17) yes
W5 O32 . 1.82(2) yes
W6 O40 1_455 1.97(6) yes
W6 Ce8 1_455 3.849(2) yes
W6 Ce8 . 3.769(2) yes
W6 O23 . 1.74(2) yes
W6 O26 . 1.75(4) yes
W6 O33 . 1.70(4) yes
W6 O40 . 1.97(6) yes
W7 O30 1_655 2.12(4) yes
W7 O19 8_555 2.08(2) yes
W7 O16 8_555 1.76(3) yes
W7 Ce8 8_555 4.026(2) yes
W7 Ce8 . 4.026(2) yes
W7 O16 . 1.76(3) yes
W7 O19 . 2.08(2) yes
W7 O30 . 1.79(4) yes
Ce8 O33 1_655 2.67(5) yes
Ce8 O26 2_566 2.53(4) yes
Ce8 O26 2_466 2.52(4) yes
Ce8 O24 2_566 2.450(17) yes
Ce8 O25 1_455 2.44(2) yes
Ce8 O16 . 2.27(3) yes
Ce8 O18 . 3.160(11) yes
Ce8 O25 . 2.44(2) yes
Ce8 O33 . 2.64(5) yes
Ce8 O40 . 3.02(6) yes
Ce9 O31 8_555 2.518(17) yes
Ce9 O32 5_554 2.46(2) yes
Ce9 O32 4_556 2.46(2) yes
Ce9 O32 5_454 2.42(2) yes
Ce9 O32 4_456 2.42(2) yes
Ce9 O11 5_454 3.11(3) yes
Ce9 O11 4_456 3.11(3) yes
Ce9 O29 . 2.51(2) yes
Ce9 O31 . 2.518(17) yes
Ce10 O13 1_455 2.58(2) yes
Ce10 O15 1_455 2.56(2) yes
Ce10 O20 1_455 2.47(3) yes
Ce10 O12 4_456 2.44(2) yes
Ce10 O13 . 2.53(2) yes
Ce10 O15 . 2.53(2) yes
Ce10 O20 . 2.44(3) yes
Ce10 O23 . 2.49(2) yes
